data_4512330
loop_
_publ_author_name
'Ryu, Dae Won'
'Lee, Woo Ram'
'Lim, Kwang Soo'
'Phang, Won Ju'
'Hong, Chang Seop'

_publ_section_title
;
 Two Homochiral Bimetallic Metal--Organic Frameworks Composed of a
 Paramagnetic Metalloligand and Chiral Camphorates: Multifunctional
 Properties of Sorption, Magnetism, and Enantioselective Separation
;
_journal_issue 12
_journal_name_full 'Crystal Growth &amp; Design'
_journal_page_first 6472
_journal_paper_doi 10.1021/cg501332u
_journal_volume 14
_journal_year 2014
_chemical_formula_sum 'C52 H70 B2 Co Cu4 N18 O16'
_chemical_formula_weight 1537.97
_chemical_name_systematic
;
 ?
;
_space_group_IT_number 5
_symmetry_cell_setting monoclinic
_symmetry_space_group_name_Hall 'C 2y'
_symmetry_space_group_name_H-M 'C 1 2 1'
_atom_sites_solution_hydrogens geom
_atom_sites_solution_primary direct
_atom_sites_solution_secondary difmap
_audit_creation_method SHELXL-97
_cell_angle_alpha 90.00
_cell_angle_beta 118.24(3)
_cell_angle_gamma 90.00
_cell_formula_units_Z 4
_cell_length_a 26.604(5)
_cell_length_b 18.113(4)
_cell_length_c 18.925(4)
_cell_measurement_reflns_used 31763
_cell_measurement_temperature 100(2)
_cell_measurement_theta_max 35.23
_cell_measurement_theta_min 0.43
_cell_volume 8034(4)
_computing_cell_refinement HKL2000
_computing_data_collection 'PAL ADSC Quantum-210'
_computing_data_reduction HKL2000
_computing_molecular_graphics WingX
_computing_publication_material WingX
_computing_structure_refinement 'SHELXL-97 (Sheldrick, 1997)'
_computing_structure_solution SHELXTL
_diffrn_ambient_temperature 100(2)
_diffrn_measured_fraction_theta_full 0.941
_diffrn_measured_fraction_theta_max 0.567
_diffrn_measurement_device_type 'CCD area detector'
_diffrn_measurement_method 'phi scans'
_diffrn_radiation_monochromator 'Pt coated Si double crystal'
_diffrn_radiation_source 'bending magnet beamline'
_diffrn_radiation_type synchrotron
_diffrn_radiation_wavelength 0.70000
_diffrn_reflns_av_R_equivalents 0.0669
_diffrn_reflns_av_sigmaI/netI 0.0737
_diffrn_reflns_limit_h_max 32
_diffrn_reflns_limit_h_min -32
_diffrn_reflns_limit_k_max 20
_diffrn_reflns_limit_k_min -22
_diffrn_reflns_limit_l_max 28
_diffrn_reflns_limit_l_min -23
_diffrn_reflns_number 21577
_diffrn_reflns_theta_full 25.00
_diffrn_reflns_theta_max 31.29
_diffrn_reflns_theta_min 1.20
_exptl_absorpt_coefficient_mu 1.307
_exptl_absorpt_correction_T_max 0.9807
_exptl_absorpt_correction_T_min 0.8621
_exptl_absorpt_correction_type empirical
_exptl_absorpt_process_details HKL2000-Scalepack
_exptl_crystal_colour green
_exptl_crystal_density_diffrn 1.272
_exptl_crystal_density_method 'not measured'
_exptl_crystal_description plate
_exptl_crystal_F_000 3156
_exptl_crystal_size_max 0.12
_exptl_crystal_size_mid 0.09
_exptl_crystal_size_min 0.02
_platon_squeeze_details
;
;
_refine_diff_density_max 1.041
_refine_diff_density_min -0.722
_refine_diff_density_rms 0.104
_refine_ls_abs_structure_details 'Flack H D (1983), Acta Cryst. A39, 876-881'
_refine_ls_abs_structure_Flack 0.03(2)
_refine_ls_extinction_method none
_refine_ls_goodness_of_fit_ref 1.036
_refine_ls_hydrogen_treatment constr
_refine_ls_matrix_type full
_refine_ls_number_parameters 816
_refine_ls_number_reflns 14012
_refine_ls_number_restraints 1
_refine_ls_restrained_S_all 1.036
_refine_ls_R_factor_all 0.1036
_refine_ls_R_factor_gt 0.0811
_refine_ls_shift/su_max 0.026
_refine_ls_shift/su_mean 0.001
_refine_ls_structure_factor_coef Fsqd
_refine_ls_weighting_details 'calc w=1/[\s^2^(Fo^2^)+(0.1776P)^2^+0.0000P] where P=(Fo^2^+2Fc^2^)/3'
_refine_ls_weighting_scheme calc
_refine_ls_wR_factor_gt 0.2290
_refine_ls_wR_factor_ref 0.2540
_reflns_number_gt 9944
_reflns_number_total 14012
_reflns_threshold_expression >2sigma(I)
_cod_data_source_file cg501332u_si_002.cif
_cod_data_source_block compound2
_cod_depositor_comments
;
The following automatic conversions were performed:

'_exptl_absorpt_correction_type' value 'Empirical' changed to
'empirical' according to
/home/saulius/struct/COD-crude-data--automatic-downloads/rss-feeds/ACS/lib/dictionaries/cif_core.dic
dictionary named 'cif_core.dic' version 2.4.2 from 2011-04-26.

Automatic conversion script
Id: cif_fix_values 2935 2014-11-11 08:27:57Z andrius 

 Adding full bibliography for 4512329--4512330.cif.
;
_cod_original_cell_volume 8034(3)
_cod_original_sg_symbol_H-M C2
_cod_database_code 4512330

loop_
_symmetry_equiv_pos_as_xyz
'x, y, z'
'-x, y, -z'
'x+1/2, y+1/2, z'
'-x+1/2, y+1/2, -z'

loop_
_atom_site_label
_atom_site_type_symbol
_atom_site_fract_x
_atom_site_fract_y
_atom_site_fract_z
_atom_site_U_iso_or_equiv
_atom_site_adp_type
_atom_site_occupancy
_atom_site_symmetry_multiplicity
_atom_site_calc_flag
_atom_site_refinement_flags
Co1 Co -0.00352(4) 1.08090(8) 0.77893(6) 0.0635(3) Uani 1 1 d .
B1 B 0.0276(5) 0.9513(8) 0.6893(7) 0.089(3) Uani 1 1 d .
H1 H 0.0388 0.9126 0.6617 0.107 Uiso 1 1 calc R
N1 N 0.0554(4) 0.9931(5) 0.8349(5) 0.080(2) Uani 1 1 d .
N2 N 0.0613(4) 0.9428(5) 0.7819(5) 0.094(3) Uani 1 1 d .
C1 C 0.0909(6) 0.9652(6) 0.9039(7) 0.096(3) Uani 1 1 d .
H1A H 0.0998 0.9911 0.9521 0.115 Uiso 1 1 calc R
C2 C 0.0984(5) 0.8884(7) 0.8268(7) 0.102(3) Uani 1 1 d .
H2A H 0.1110 0.8488 0.8063 0.122 Uiso 1 1 calc R
N3 N 0.1144(5) 0.9005(5) 0.9064(6) 0.092(3) Uani 1 1 d .
N4 N -0.0578(4) 0.9942(5) 0.6988(5) 0.079(2) Uani 1 1 d .
N5 N -0.0331(5) 0.9465(5) 0.6661(5) 0.094(3) Uani 1 1 d .
C3 C -0.1106(7) 0.9737(6) 0.6637(7) 0.102(4) Uani 1 1 d .
H3 H -0.1384 1.0000 0.6716 0.122 Uiso 1 1 calc R
C4 C -0.0745(5) 0.9007(6) 0.6170(7) 0.093(3) Uani 1 1 d .
H4 H -0.0689 0.8631 0.5865 0.112 Uiso 1 1 calc R
N6 N -0.1252(4) 0.9135(5) 0.6153(6) 0.088(2) Uani 1 1 d .
N7 N 0.0299(3) 1.0883(6) 0.7005(4) 0.0829(19) Uani 1 1 d .
N8 N 0.0404(4) 1.0285(6) 0.6701(6) 0.093(3) Uani 1 1 d .
C5 C 0.0427(6) 1.1452(10) 0.6647(7) 0.111(4) Uani 1 1 d .
H5 H 0.0380 1.1954 0.6750 0.133 Uiso 1 1 calc R
C6 C 0.0568(6) 1.0523(13) 0.6134(7) 0.126(6) Uani 1 1 d .
H6 H 0.0634 1.0204 0.5787 0.151 Uiso 1 1 calc R
N9 N 0.0620(6) 1.1256(11) 0.6146(8) 0.131(4) Uani 1 1 d .
B2 B -0.0387(5) 1.2130(7) 0.8573(6) 0.081(3) Uani 1 1 d .
H2 H -0.0509 1.2540 0.8811 0.097 Uiso 1 1 calc R
N10 N -0.0638(4) 1.1654(5) 0.7187(5) 0.082(2) Uani 1 1 d .
N11 N -0.0700(4) 1.2185(4) 0.7657(4) 0.080(2) Uani 1 1 d .
C7 C -0.0949(5) 1.1904(6) 0.6439(7) 0.087(3) Uani 1 1 d .
H7 H -0.1006 1.1633 0.5977 0.104 Uiso 1 1 calc R
C8 C -0.1024(6) 1.2740(6) 0.7176(6) 0.097(3) Uani 1 1 d .
H8 H -0.1127 1.3175 0.7356 0.117 Uiso 1 1 calc R
N12 N -0.1178(4) 1.2581(6) 0.6405(6) 0.093(3) Uani 1 1 d .
N13 N 0.0507(5) 1.1678(5) 0.8565(5) 0.089(2) Uani 1 1 d .
N14 N 0.0254(4) 1.2185(4) 0.8852(5) 0.088(2) Uani 1 1 d .
C9 C 0.1016(6) 1.1937(6) 0.8831(6) 0.083(3) Uani 1 1 d .
H9 H 0.1299 1.1667 0.8770 0.100 Uiso 1 1 calc R
C10 C 0.0642(5) 1.2725(6) 0.9228(6) 0.083(3) Uani 1 1 d .
H10 H 0.0583 1.3142 0.9482 0.099 Uiso 1 1 calc R
N15 N 0.1133(4) 1.2582(5) 0.9188(6) 0.087(2) Uani 1 1 d .
N16 N -0.0383(3) 1.0772(5) 0.8563(4) 0.0768(18) Uani 1 1 d .
N17 N -0.0514(4) 1.1387(5) 0.8830(4) 0.076(2) Uani 1 1 d .
C11 C -0.0539(4) 1.0219(6) 0.8882(5) 0.078(3) Uani 1 1 d .
H11 H -0.0498 0.9711 0.8794 0.094 Uiso 1 1 calc R
C12 C -0.0756(5) 1.1199(8) 0.9308(6) 0.088(3) Uani 1 1 d .
H12 H -0.0893 1.1536 0.9562 0.106 Uiso 1 1 calc R
N18 N -0.0765(4) 1.0472(6) 0.9353(6) 0.090(2) Uani 1 1 d .
Cu1 Cu 0.19695(5) 0.85002(5) 0.97582(6) 0.0717(3) Uani 1 1 d .
Cu2 Cu 0.30583(5) 0.81547(6) 1.03345(6) 0.0750(3) Uani 1 1 d .
O1 O 0.2171(4) 0.8923(4) 0.8938(4) 0.093(2) Uani 1 1 d .
O2 O 0.3095(4) 0.8770(4) 0.9512(4) 0.0859(19) Uani 1 1 d .
C13 C 0.2657(6) 0.8993(6) 0.8981(6) 0.082(3) Uani 1 1 d .
C14 C 0.2631(6) 0.9416(6) 0.8274(6) 0.090(3) Uani 1 1 d .
C15 C 0.2164(8) 0.9980(12) 0.7919(12) 0.158(6) Uiso 1 1 d .
C16 C 0.3157(12) 0.9785(16) 0.8533(16) 0.198(9) Uiso 1 1 d .
C17 C 0.2539(10) 0.8941(6) 0.7558(8) 0.162(9) Uani 1 1 d .
C18 C 0.1822(11) 0.8685(14) 0.7066(10) 0.214(12) Uani 1 1 d .
H18A H 0.1742 0.8355 0.7411 0.321 Uiso 1 1 calc R
H18B H 0.1738 0.8429 0.6566 0.321 Uiso 1 1 calc R
H18C H 0.1582 0.9126 0.6944 0.321 Uiso 1 1 calc R
C19 C 0.2719(7) 0.8246(10) 0.7677(10) 0.134(5) Uiso 1 1 d .
O3 O 0.2308(5) 0.9360(4) 1.0459(5) 0.093(2) Uani 1 1 d .
O4 O 0.3205(4) 0.9041(4) 1.0994(4) 0.087(2) Uani 1 1 d .
C20 C 0.2819(7) 0.9481(6) 1.0898(6) 0.081(3) Uani 1 1 d .
C21 C 0.2949(6) 1.0180(5) 1.1369(5) 0.090(3) Uani 1 1 d .
H21 H 0.3321 1.0116 1.1868 0.108 Uiso 1 1 calc R
C22 C 0.2495(9) 1.0452(7) 1.1615(9) 0.130(6) Uani 1 1 d .
H22A H 0.2117 1.0236 1.1257 0.155 Uiso 1 1 calc R
H22B H 0.2607 1.0305 1.2174 0.155 Uiso 1 1 calc R
C23 C 0.3005(6) 1.0819(7) 1.0903(6) 0.108(4) Uani 1 1 d .
C24 C 0.2526(7) 1.0815(7) 1.0009(5) 0.122(4) Uani 1 1 d .
H24A H 0.2153 1.0771 0.9990 0.183 Uiso 1 1 calc R
H24B H 0.2584 1.0395 0.9729 0.183 Uiso 1 1 calc R
H24C H 0.2542 1.1275 0.9749 0.183 Uiso 1 1 calc R
C25 C 0.3610(8) 1.0838(12) 1.0925(14) 0.199(10) Uani 1 1 d .
H25A H 0.3635 1.0431 1.0601 0.298 Uiso 1 1 calc R
H25B H 0.3913 1.0785 1.1480 0.298 Uiso 1 1 calc R
H25C H 0.3656 1.1309 1.0708 0.298 Uiso 1 1 calc R
O5 O 0.1984(4) 0.7976(4) 1.0673(4) 0.089(2) Uani 1 1 d .
O6 O 0.2895(3) 0.7634(4) 1.1108(4) 0.0784(18) Uani 1 1 d .
C26 C 0.2447(6) 0.7651(5) 1.1155(6) 0.081(3) Uani 1 1 d .
C27 C 0.2409(7) 0.7258(5) 1.1864(6) 0.100(4) Uani 1 1 d .
C28 C 0.1829(8) 0.6966(9) 1.1681(9) 0.138(6) Uani 1 1 d .
H28A H 0.1760 0.6465 1.1445 0.166 Uiso 1 1 calc R
H28B H 0.1518 0.7301 1.1326 0.166 Uiso 1 1 calc R
C29 C 0.2673(7) 0.7782(9) 1.2639(10) 0.121(4) Uiso 1 1 d .
C30 C 0.2486(6) 0.8514(8) 1.2506(8) 0.113(4) Uiso 1 1 d .
C31 C 0.3315(9) 0.7874(11) 1.3031(15) 0.172(8) Uani 1 1 d .
O7 O 0.1772(3) 0.7575(4) 0.9151(4) 0.0779(17) Uani 1 1 d .
O8 O 0.2698(3) 0.7383(4) 0.9534(4) 0.0750(17) Uani 1 1 d .
C32 C 0.2171(6) 0.7242(6) 0.9126(6) 0.079(3) Uani 1 1 d .
C33 C 0.1995(6) 0.6524(6) 0.8613(6) 0.091(3) Uani 1 1 d .
C34 C 0.1511(7) 0.6678(7) 0.7857(7) 0.124(5) Uani 1 1 d .
H34A H 0.1210 0.6903 0.7944 0.186 Uiso 1 1 calc R
H34B H 0.1369 0.6217 0.7555 0.186 Uiso 1 1 calc R
H34C H 0.1621 0.7018 0.7552 0.186 Uiso 1 1 calc R
C35 C 0.2525(8) 0.6256(7) 0.8458(8) 0.121(5) Uani 1 1 d .
H35A H 0.2490 0.6484 0.7961 0.145 Uiso 1 1 calc R
H35B H 0.2894 0.6411 0.8912 0.145 Uiso 1 1 calc R
Cu3 Cu -0.20283(6) 0.86262(7) 0.53850(7) 0.0790(4) Uani 1 1 d .
Cu4 Cu -0.30832(6) 0.81690(7) 0.44980(6) 0.0781(4) Uani 1 1 d .
O9 O -0.2399(4) 0.9408(4) 0.5616(4) 0.0843(19) Uani 1 1 d .
O10 O -0.3318(3) 0.9109(4) 0.4761(4) 0.0863(19) Uani 1 1 d .
C36 C -0.2937(8) 0.9553(6) 0.5269(7) 0.107(5) Uani 1 1 d .
C37 C -0.3169(6) 1.0267(6) 0.5503(8) 0.100(4) Uani 1 1 d .
C38 C -0.2681(11) 1.0587(11) 0.6334(9) 0.189(10) Uani 1 1 d .
H38A H -0.2681 1.0331 0.6796 0.227 Uiso 1 1 calc R
H38B H -0.2300 1.0537 0.6369 0.227 Uiso 1 1 calc R
C39 C -0.3721(8) 1.0101(11) 0.5467(15) 0.180(9) Uani 1 1 d .
H39A H -0.4023 1.0113 0.4908 0.271 Uiso 1 1 calc R
H39B H -0.3803 1.0471 0.5778 0.271 Uiso 1 1 calc R
H39C H -0.3707 0.9610 0.5692 0.271 Uiso 1 1 calc R
C40 C -0.3214(7) 1.0912(8) 0.4956(7) 0.121(4) Uani 1 1 d .
C41 C -0.2713(9) 1.0930(8) 0.4747(9) 0.157(7) Uani 1 1 d .
H41A H -0.2370 1.0722 0.5194 0.235 Uiso 1 1 calc R
H41B H -0.2639 1.1442 0.4655 0.235 Uiso 1 1 calc R
H41C H -0.2816 1.0639 0.4262 0.235 Uiso 1 1 calc R
C42 C -0.3753(9) 1.0993(16) 0.4253(12) 0.225(13) Uani 1 1 d .
H42A H -0.3776 1.1483 0.4020 0.338 Uiso 1 1 calc R
H42B H -0.4060 1.0940 0.4396 0.338 Uiso 1 1 calc R
H42C H -0.3793 1.0613 0.3862 0.338 Uiso 1 1 calc R
O11 O -0.2110(4) 0.7999(4) 0.6192(4) 0.092(2) Uani 1 1 d .
O12 O -0.3037(4) 0.7737(4) 0.5455(4) 0.087(2) Uani 1 1 d .
C43 C -0.2575(6) 0.7697(5) 0.6086(7) 0.083(3) Uani 1 1 d .
C44 C -0.2545(6) 0.7285(6) 0.6810(6) 0.098(4) Uani 1 1 d .
C45 C -0.1919(9) 0.6963(10) 0.7420(11) 0.161(8) Uani 1 1 d .
H45A H -0.1882 0.6452 0.7263 0.194 Uiso 1 1 calc R
H45B H -0.1621 0.7270 0.7391 0.194 Uiso 1 1 calc R
C46 C -0.2981(9) 0.6739(11) 0.6583(13) 0.206(11) Uani 1 1 d .
H46A H -0.3124 0.6731 0.6975 0.309 Uiso 1 1 calc R
H46B H -0.2824 0.6254 0.6567 0.309 Uiso 1 1 calc R
H46C H -0.3295 0.6858 0.6051 0.309 Uiso 1 1 calc R
O13 O -0.1711(4) 0.7760(5) 0.5122(6) 0.105(3) Uani 1 1 d .
O14 O -0.2593(4) 0.7343(5) 0.4420(4) 0.100(2) Uani 1 1 d .
C47 C -0.2054(6) 0.7280(7) 0.4706(6) 0.079(3) Uani 1 1 d .
C48 C -0.1847(6) 0.6591(7) 0.4520(7) 0.097(3) Uani 1 1 d .
H48 H -0.1454 0.6701 0.4605 0.117 Uiso 1 1 calc R
C49 C -0.2168(12) 0.6325(8) 0.3691(9) 0.193(11) Uani 1 1 d .
H49A H -0.2517 0.6626 0.3400 0.232 Uiso 1 1 calc R
H49B H -0.1932 0.6384 0.3418 0.232 Uiso 1 1 calc R
O15 O -0.2150(3) 0.9123(4) 0.4376(4) 0.086(2) Uani 1 1 d .
O16 O -0.3038(4) 0.8683(5) 0.3625(4) 0.095(2) Uani 1 1 d .
C50 C -0.2593(6) 0.9053(6) 0.3739(6) 0.087(3) Uani 1 1 d .
C51 C -0.2654(6) 0.9445(6) 0.2992(6) 0.092(3) Uani 1 1 d .
H51 H -0.2369 0.9856 0.3167 0.111 Uiso 1 1 calc R
C52 C -0.3275(8) 0.9797(11) 0.2511(12) 0.148(6) Uiso 1 1 d .

loop_
_atom_site_aniso_label
_atom_site_aniso_U_11
_atom_site_aniso_U_22
_atom_site_aniso_U_33
_atom_site_aniso_U_23
_atom_site_aniso_U_13
_atom_site_aniso_U_12
Co1 0.0669(6) 0.0677(6) 0.0565(5) -0.0008(6) 0.0297(4) -0.0016(6)
B1 0.080(8) 0.114(10) 0.069(6) -0.021(6) 0.031(6) 0.008(7)
N1 0.081(5) 0.074(5) 0.072(5) -0.009(4) 0.025(4) 0.000(4)
N2 0.107(7) 0.108(6) 0.075(5) -0.018(5) 0.051(5) 0.002(6)
C1 0.125(9) 0.076(6) 0.087(7) -0.017(5) 0.050(7) -0.003(6)
C2 0.121(9) 0.094(8) 0.088(7) -0.017(6) 0.048(7) 0.013(7)
N3 0.116(7) 0.076(5) 0.085(5) -0.001(4) 0.048(5) 0.021(5)
N4 0.077(6) 0.077(5) 0.088(5) 0.005(4) 0.041(5) 0.013(4)
N5 0.130(8) 0.082(5) 0.070(4) -0.011(4) 0.048(5) 0.004(5)
C3 0.147(12) 0.070(6) 0.091(7) 0.010(5) 0.060(8) 0.018(7)
C4 0.109(8) 0.083(6) 0.088(6) -0.021(5) 0.047(6) 0.009(6)
N6 0.091(6) 0.077(5) 0.087(5) -0.016(4) 0.035(5) -0.004(5)
N7 0.082(5) 0.103(6) 0.069(4) -0.001(5) 0.040(4) -0.007(5)
N8 0.080(6) 0.111(7) 0.077(5) -0.001(5) 0.029(5) -0.005(5)
C5 0.099(8) 0.172(13) 0.078(6) 0.011(7) 0.055(6) -0.025(8)
C6 0.089(8) 0.23(2) 0.065(6) 0.024(9) 0.041(6) 0.044(11)
N9 0.122(9) 0.186(14) 0.097(8) 0.023(9) 0.061(7) 0.032(11)
B2 0.086(8) 0.086(7) 0.066(5) 0.008(5) 0.033(5) -0.002(6)
N10 0.094(6) 0.074(5) 0.082(5) -0.004(4) 0.047(5) 0.007(4)
N11 0.114(6) 0.077(5) 0.064(4) -0.006(4) 0.053(4) 0.001(4)
C7 0.095(8) 0.079(7) 0.080(6) -0.004(5) 0.036(6) -0.003(6)
C8 0.141(10) 0.084(7) 0.068(5) 0.003(5) 0.051(6) 0.004(6)
N12 0.090(6) 0.100(6) 0.088(6) -0.002(5) 0.043(5) 0.002(5)
N13 0.104(7) 0.076(5) 0.082(5) -0.008(4) 0.041(5) 0.003(5)
N14 0.131(7) 0.072(5) 0.072(4) 0.010(4) 0.059(5) 0.007(5)
C9 0.100(8) 0.075(6) 0.082(6) 0.009(5) 0.048(6) 0.010(6)
C10 0.097(7) 0.074(6) 0.077(6) 0.002(4) 0.042(5) -0.001(5)
N15 0.091(6) 0.071(5) 0.091(6) 0.000(4) 0.038(5) -0.006(4)
N16 0.083(4) 0.088(5) 0.061(3) 0.007(4) 0.035(3) 0.010(5)
N17 0.075(5) 0.094(6) 0.063(4) -0.004(4) 0.035(4) -0.014(4)
C11 0.088(7) 0.089(6) 0.061(4) 0.003(4) 0.037(5) -0.010(5)
C12 0.089(7) 0.125(10) 0.063(5) 0.010(6) 0.045(5) 0.010(7)
N18 0.098(6) 0.103(7) 0.081(5) 0.008(5) 0.053(5) 0.001(6)
Cu1 0.1046(9) 0.0656(6) 0.0587(5) 0.0016(4) 0.0499(6) 0.0071(6)
Cu2 0.1074(9) 0.0678(6) 0.0638(5) 0.0018(5) 0.0519(6) 0.0095(6)
O1 0.156(7) 0.073(4) 0.066(4) 0.002(3) 0.064(5) 0.013(5)
O2 0.119(6) 0.079(4) 0.072(4) -0.002(3) 0.055(4) -0.005(4)
C13 0.122(9) 0.075(6) 0.074(6) -0.012(5) 0.068(7) -0.015(6)
C14 0.159(10) 0.077(6) 0.075(5) -0.021(5) 0.090(6) -0.013(6)
C17 0.39(3) 0.060(5) 0.125(9) -0.025(6) 0.198(15) -0.048(10)
C18 0.36(3) 0.23(2) 0.138(13) -0.091(14) 0.194(18) -0.15(2)
O3 0.158(8) 0.072(4) 0.070(4) 0.002(3) 0.070(5) 0.022(5)
O4 0.116(6) 0.080(4) 0.061(3) -0.004(3) 0.039(4) -0.003(4)
C20 0.129(10) 0.060(6) 0.048(4) 0.002(4) 0.036(6) 0.009(7)
C21 0.166(11) 0.058(5) 0.057(4) -0.001(4) 0.062(6) 0.000(6)
C22 0.231(18) 0.078(7) 0.116(10) 0.000(6) 0.112(12) -0.015(9)
C23 0.205(12) 0.061(5) 0.076(5) 0.005(5) 0.080(7) 0.014(8)
C24 0.236(14) 0.078(5) 0.063(4) 0.014(6) 0.078(7) 0.002(11)
C25 0.203(18) 0.173(16) 0.28(3) -0.114(18) 0.160(19) 0.010(15)
O5 0.124(6) 0.093(5) 0.071(4) 0.002(4) 0.063(4) 0.002(5)
O6 0.117(5) 0.075(4) 0.069(3) 0.000(3) 0.066(4) 0.014(4)
C26 0.147(10) 0.046(4) 0.068(5) -0.003(4) 0.064(7) 0.002(6)
C27 0.197(12) 0.066(5) 0.066(5) -0.006(4) 0.086(7) -0.019(7)
C28 0.197(16) 0.123(10) 0.129(11) 0.011(9) 0.105(12) -0.048(10)
C31 0.173(17) 0.134(14) 0.22(2) 0.041(14) 0.099(16) 0.013(12)
O7 0.105(5) 0.070(4) 0.071(3) 0.002(3) 0.051(4) 0.009(4)
O8 0.106(5) 0.074(4) 0.059(3) 0.001(3) 0.051(4) 0.007(4)
C32 0.121(9) 0.071(6) 0.061(5) 0.007(4) 0.057(6) 0.008(6)
C33 0.144(10) 0.068(6) 0.066(5) 0.001(4) 0.053(6) 0.010(6)
C34 0.189(15) 0.097(8) 0.074(6) -0.012(6) 0.053(8) -0.002(9)
C35 0.223(16) 0.095(8) 0.105(8) -0.021(6) 0.127(10) -0.002(9)
Cu3 0.1057(9) 0.0798(8) 0.0674(6) -0.0081(5) 0.0539(6) -0.0147(6)
Cu4 0.1099(9) 0.0836(7) 0.0567(5) -0.0077(5) 0.0524(6) -0.0140(7)
O9 0.091(5) 0.108(5) 0.068(4) 0.006(4) 0.049(4) 0.014(4)
O10 0.097(5) 0.089(4) 0.090(4) -0.015(4) 0.059(4) -0.008(4)
C36 0.218(16) 0.072(6) 0.093(7) -0.010(6) 0.124(10) -0.022(8)
C37 0.163(11) 0.058(5) 0.122(9) -0.003(5) 0.102(9) 0.000(6)
C38 0.31(3) 0.160(16) 0.082(8) -0.024(9) 0.079(13) 0.050(16)
C39 0.199(18) 0.135(13) 0.30(3) -0.036(16) 0.19(2) -0.009(13)
C40 0.205(14) 0.095(8) 0.093(7) -0.014(7) 0.095(9) -0.030(10)
C41 0.33(2) 0.084(7) 0.175(13) -0.010(8) 0.214(16) -0.008(12)
C42 0.183(18) 0.23(3) 0.139(15) 0.056(17) -0.028(13) -0.005(18)
O11 0.123(6) 0.094(5) 0.072(4) -0.003(3) 0.057(4) -0.003(5)
O12 0.108(5) 0.101(5) 0.069(4) -0.005(3) 0.056(4) -0.010(4)
C43 0.135(10) 0.058(5) 0.099(7) -0.006(5) 0.090(8) -0.004(6)
C44 0.185(12) 0.073(6) 0.066(5) 0.007(4) 0.084(7) 0.030(7)
C45 0.25(2) 0.146(13) 0.146(13) 0.024(11) 0.144(16) 0.065(15)
C46 0.23(2) 0.187(18) 0.196(19) 0.085(15) 0.093(16) -0.082(16)
O13 0.128(7) 0.102(6) 0.126(6) -0.009(5) 0.093(6) -0.026(5)
O14 0.142(8) 0.099(5) 0.071(4) -0.031(4) 0.059(5) -0.026(5)
C47 0.097(8) 0.096(7) 0.058(5) 0.010(5) 0.048(5) -0.005(7)
C48 0.129(9) 0.099(8) 0.095(7) 0.005(6) 0.079(7) 0.008(7)
C49 0.43(3) 0.110(11) 0.128(11) 0.035(8) 0.204(18) 0.089(15)
O15 0.122(6) 0.094(5) 0.061(3) -0.009(3) 0.059(4) -0.027(4)
O16 0.127(6) 0.109(5) 0.068(3) -0.003(4) 0.062(4) -0.022(5)
C50 0.128(9) 0.083(6) 0.078(6) -0.016(5) 0.070(7) -0.023(7)
C51 0.142(9) 0.083(6) 0.080(6) 0.004(5) 0.076(7) -0.025(6)

loop_
_atom_type_symbol
_atom_type_description
_atom_type_scat_dispersion_real
_atom_type_scat_dispersion_imag
_atom_type_scat_source
C C 0.0033 0.0016 'International Tables Vol C Tables 4.2.6.8 and 6.1.1.4'
H H 0.0000 0.0000 'International Tables Vol C Tables 4.2.6.8 and 6.1.1.4'
B B 0.0013 0.0007 'International Tables Vol C Tables 4.2.6.8 and 6.1.1.4'
N N 0.0061 0.0033 'International Tables Vol C Tables 4.2.6.8 and 6.1.1.4'
O O 0.0106 0.0060 'International Tables Vol C Tables 4.2.6.8 and 6.1.1.4'
Co Co 0.3494 0.9721 'International Tables Vol C Tables 4.2.6.8 and 6.1.1.4'
Cu Cu 0.3201 1.2651 'International Tables Vol C Tables 4.2.6.8 and 6.1.1.4'

loop_
_geom_angle_atom_site_label_1
_geom_angle_atom_site_label_2
_geom_angle_atom_site_label_3
_geom_angle
_geom_angle_site_symmetry_1
_geom_angle_site_symmetry_3
N7 Co1 N16 178.0(4) . .
N7 Co1 N10 92.3(4) . .
N16 Co1 N10 85.8(3) . .
N7 Co1 N1 86.5(4) . .
N16 Co1 N1 95.4(3) . .
N10 Co1 N1 177.5(3) . .
N7 Co1 N13 93.7(4) . .
N16 Co1 N13 85.5(4) . .
N10 Co1 N13 86.0(4) . .
N1 Co1 N13 96.2(3) . .
N7 Co1 N4 85.2(4) . .
N16 Co1 N4 95.6(3) . .
N10 Co1 N4 93.6(3) . .
N1 Co1 N4 84.1(3) . .
N13 Co1 N4 178.9(4) . .
N5 B1 N8 108.8(10) . .
N5 B1 N2 107.4(9) . .
N8 B1 N2 106.6(9) . .
C1 N1 N2 100.9(8) . .
C1 N1 Co1 143.6(7) . .
N2 N1 Co1 115.5(6) . .
C2 N2 N1 108.2(8) . .
C2 N2 B1 129.3(9) . .
N1 N2 B1 122.4(9) . .
N1 C1 N3 119.3(10) . .
N2 C2 N3 109.0(9) . .
C1 N3 C2 101.9(10) . .
C1 N3 Cu1 136.7(9) . .
C2 N3 Cu1 107.4(7) . .
C3 N4 N5 102.7(10) . .
C3 N4 Co1 139.8(8) . .
N5 N4 Co1 117.2(7) . .
C4 N5 N4 106.6(10) . .
C4 N5 B1 132.4(9) . .
N4 N5 B1 121.0(9) . .
N4 C3 N6 118.2(12) . .
N5 C4 N6 113.2(9) . .
C4 N6 C3 99.0(10) . .
C4 N6 Cu3 125.9(7) . .
C3 N6 Cu3 134.0(9) . .
N8 N7 C5 104.6(8) . .
N8 N7 Co1 120.9(8) . .
C5 N7 Co1 134.4(10) . .
N7 N8 C6 106.8(12) . .
N7 N8 B1 122.2(9) . .
C6 N8 B1 130.5(13) . .
N9 C5 N7 115.2(16) . .
N9 C6 N8 110.9(15) . .
C5 N9 C6 102.1(15) . .
N17 B2 N14 109.1(9) . .
N17 B2 N11 109.6(9) . .
N14 B2 N11 107.9(8) . .
C7 N10 N11 104.3(8) . .
C7 N10 Co1 138.3(7) . .
N11 N10 Co1 116.7(6) . .
C8 N11 N10 108.5(7) . .
C8 N11 B2 129.9(8) . .
N10 N11 B2 121.4(9) . .
N10 C7 N12 113.3(10) . .
N12 C8 N11 109.9(10) . .
C8 N12 C7 104.0(10) . .
C8 N12 Cu4 116.4(8) . 4_456
C7 N12 Cu4 134.2(8) . 4_456
C9 N13 N14 102.8(9) . .
C9 N13 Co1 140.0(8) . .
N14 N13 Co1 117.0(8) . .
C10 N14 N13 106.9(9) . .
C10 N14 B2 132.6(9) . .
N13 N14 B2 119.2(9) . .
N13 C9 N15 118.3(11) . .
N14 C10 N15 110.3(9) . .
C9 N15 C10 101.4(9) . .
C9 N15 Cu2 126.1(9) . 4_557
C10 N15 Cu2 132.3(7) . 4_557
C11 N16 N17 105.2(7) . .
C11 N16 Co1 133.1(7) . .
N17 N16 Co1 121.7(6) . .
N16 N17 C12 109.2(9) . .
N16 N17 B2 118.5(8) . .
C12 N17 B2 132.2(10) . .
N16 C11 N18 111.7(10) . .
N18 C12 N17 108.5(11) . .
C12 N18 C11 105.4(10) . .
O7 Cu1 O5 89.5(3) . .
O7 Cu1 O3 169.8(4) . .
O5 Cu1 O3 88.6(3) . .
O7 Cu1 O1 88.2(3) . .
O5 Cu1 O1 164.3(4) . .
O3 Cu1 O1 90.9(3) . .
O7 Cu1 N3 95.3(3) . .
O5 Cu1 N3 109.4(4) . .
O3 Cu1 N3 94.8(4) . .
O1 Cu1 N3 86.3(4) . .
O7 Cu1 Cu2 88.7(2) . .
O5 Cu1 Cu2 87.8(3) . .
O3 Cu1 Cu2 81.2(3) . .
O1 Cu1 Cu2 76.6(3) . .
N3 Cu1 Cu2 162.3(3) . .
O8 Cu2 O2 89.0(3) . .
O8 Cu2 O6 92.0(3) . .
O2 Cu2 O6 169.7(3) . .
O8 Cu2 O4 164.0(3) . .
O2 Cu2 O4 88.3(3) . .
O6 Cu2 O4 88.1(3) . .
O8 Cu2 N15 90.4(3) . 4_547
O2 Cu2 N15 101.1(4) . 4_547
O6 Cu2 N15 89.2(3) . 4_547
O4 Cu2 N15 105.6(4) . 4_547
O8 Cu2 Cu1 79.0(2) . .
O2 Cu2 Cu1 89.6(3) . .
O6 Cu2 Cu1 80.5(2) . .
O4 Cu2 Cu1 85.3(3) . .
N15 Cu2 Cu1 164.8(3) 4_547 .
C13 O1 Cu1 128.7(7) . .
C13 O2 Cu2 117.9(7) . .
O2 C13 O1 125.6(9) . .
O2 C13 C14 122.3(11) . .
O1 C13 C14 112.1(12) . .
C16 C14 C15 107.9(15) . .
C16 C14 C13 108.0(15) . .
C15 C14 C13 115.0(11) . .
C16 C14 C17 107.0(14) . .
C15 C14 C17 103.6(13) . .
C13 C14 C17 114.9(8) . .
C19 C17 C51 120.7(13) . 2_556
C19 C17 C14 119.5(14) . .
C51 C17 C14 105.7(8) 2_556 .
C19 C17 C18 93.0(14) . .
C51 C17 C18 108.5(13) 2_556 .
C14 C17 C18 107.6(13) . .
C20 O3 Cu1 127.1(7) . .
C20 O4 Cu2 122.1(7) . .
O3 C20 O4 123.7(10) . .
O3 C20 C21 115.1(12) . .
O4 C20 C21 121.0(13) . .
C20 C21 C23 111.3(7) . .
C20 C21 C22 116.9(12) . .
C23 C21 C22 103.7(9) . .
C35 C22 C21 106.5(12) 4_557 .
C21 C23 C24 111.9(11) . .
C21 C23 C33 104.8(6) . 4_557
C24 C23 C33 114.1(10) . 4_557
C21 C23 C25 112.4(14) . .
C24 C23 C25 109.0(11) . .
C33 C23 C25 104.3(11) 4_557 .
C26 O5 Cu1 117.6(6) . .
C26 O6 Cu2 127.2(6) . .
O6 C26 O5 126.6(8) . .
O6 C26 C27 120.4(11) . .
O5 C26 C27 113.0(11) . .
C28 C27 C26 115.9(11) . .
C28 C27 C29 112.1(11) . .
C26 C27 C29 109.7(9) . .
C27 C28 C45 97.8(13) . 2_557
C30 C29 C31 101.9(14) . .
C30 C29 C44 120.4(14) . 2_557
C31 C29 C44 107.0(14) . 2_557
C30 C29 C27 115.7(13) . .
C31 C29 C27 114.7(15) . .
C44 C29 C27 97.6(10) 2_557 .
C32 O7 Cu1 116.2(7) . .
C32 O8 Cu2 127.9(6) . .
O7 C32 O8 126.8(10) . .
O7 C32 C33 114.9(12) . .
O8 C32 C33 117.8(10) . .
C34 C33 C32 108.9(9) . .
C34 C33 C23 119.5(12) . 4_547
C32 C33 C23 113.5(7) . 4_547
C34 C33 C35 108.8(10) . .
C32 C33 C35 109.2(11) . .
C23 C33 C35 95.8(9) 4_547 .
C22 C35 C33 108.3(13) 4_547 .
O9 Cu3 O13 174.4(4) . .
O9 Cu3 O15 91.0(3) . .
O13 Cu3 O15 90.7(3) . .
O9 Cu3 O11 89.5(3) . .
O13 Cu3 O11 87.4(3) . .
O15 Cu3 O11 164.2(3) . .
O9 Cu3 N6 87.8(4) . .
O13 Cu3 N6 97.3(4) . .
O15 Cu3 N6 97.2(4) . .
O11 Cu3 N6 98.5(4) . .
O9 Cu3 Cu4 82.4(3) . .
O13 Cu3 Cu4 92.5(3) . .
O15 Cu3 Cu4 83.7(2) . .
O11 Cu3 Cu4 80.8(3) . .
N6 Cu3 Cu4 170.2(3) . .
O12 Cu4 O16 172.2(4) . .
O12 Cu4 O10 90.0(3) . .
O16 Cu4 O10 87.5(3) . .
O12 Cu4 O14 90.6(3) . .
O16 Cu4 O14 89.5(3) . .
O10 Cu4 O14 161.9(3) . .
O12 Cu4 N12 99.9(4) . 4_446
O16 Cu4 N12 87.9(4) . 4_446
O10 Cu4 N12 110.3(4) . 4_446
O14 Cu4 N12 87.4(4) . 4_446
O12 Cu4 Cu3 87.3(3) . .
O16 Cu4 Cu3 85.2(2) . .
O10 Cu4 Cu3 86.3(2) . .
O14 Cu4 Cu3 75.6(3) . .
N12 Cu4 Cu3 161.7(3) 4_446 .
C36 O9 Cu3 127.7(7) . .
C36 O10 Cu4 119.9(9) . .
O9 C36 O10 122.7(11) . .
O9 C36 C37 120.7(12) . .
O10 C36 C37 116.4(15) . .
C39 C37 C40 111.6(14) . .
C39 C37 C36 109.5(11) . .
C40 C37 C36 110.7(9) . .
C39 C37 C38 116.5(15) . .
C40 C37 C38 99.0(11) . .
C36 C37 C38 109.2(13) . .
C49 C38 C37 103.2(17) 4_456 .
C42 C40 C37 115.6(15) . .
C42 C40 C48 105.7(17) . 4_456
C37 C40 C48 103.0(8) . 4_456
C42 C40 C41 111.3(14) . .
C37 C40 C41 112.7(13) . .
C48 C40 C41 107.7(11) 4_456 .
C43 O11 Cu3 124.8(7) . .
C43 O12 Cu4 121.4(7) . .
O12 C43 O11 124.6(9) . .
O12 C43 C44 119.8(11) . .
O11 C43 C44 115.5(12) . .
C46 C44 C43 112.3(12) . .
C46 C44 C29 101.6(14) . 2_557
C43 C44 C29 112.9(9) . 2_557
C46 C44 C45 112.3(13) . .
C43 C44 C45 114.5(12) . .
C29 C44 C45 102.1(10) 2_557 .
C28 C45 C44 109.9(12) 2_557 .
C47 O13 Cu3 116.8(8) . .
C47 O14 Cu4 131.7(7) . .
O13 C47 O14 123.4(11) . .
O13 C47 C48 120.1(12) . .
O14 C47 C48 116.5(11) . .
C49 C48 C47 116.1(12) . .
C49 C48 C40 104.9(11) . 4_446
C47 C48 C40 117.4(8) . 4_446
C38 C49 C48 111.4(12) 4_446 .
C50 O15 Cu3 122.5(6) . .
C50 O16 Cu4 121.8(7) . .
O15 C50 O16 126.7(9) . .
O15 C50 C51 119.6(10) . .
O16 C50 C51 113.7(10) . .
C17 C51 C50 112.9(9) 2_556 .
C17 C51 C52 109.9(13) 2_556 .
C50 C51 C52 110.0(11) . .

loop_
_geom_bond_atom_site_label_1
_geom_bond_atom_site_label_2
_geom_bond_distance
_geom_bond_site_symmetry_2
Co1 N7 2.065(7) .
Co1 N16 2.070(7) .
Co1 N10 2.118(9) .
Co1 N1 2.130(9) .
Co1 N13 2.170(10) .
Co1 N4 2.186(10) .
B1 N5 1.461(16) .
B1 N8 1.524(18) .
B1 N2 1.554(14) .
N1 C1 1.298(14) .
N1 N2 1.417(11) .
N2 C2 1.368(15) .
C1 N3 1.319(15) .
C2 N3 1.375(14) .
N3 Cu1 2.156(10) .
N4 C3 1.292(16) .
N4 N5 1.395(11) .
N5 C4 1.340(15) .
C3 N6 1.358(15) .
C4 N6 1.353(14) .
N6 Cu3 2.094(9) .
N7 N8 1.317(14) .
N7 C5 1.361(16) .
N8 C6 1.405(17) .
C5 N9 1.323(18) .
C6 N9 1.33(2) .
B2 N17 1.522(14) .
B2 N14 1.530(16) .
B2 N11 1.530(12) .
N10 C7 1.335(14) .
N10 N11 1.371(11) .
N11 C8 1.357(14) .
C7 N12 1.357(15) .
C8 N12 1.347(13) .
N12 Cu4 2.177(10) 4_456
N13 C9 1.289(15) .
N13 N14 1.391(12) .
N14 C10 1.355(13) .
C9 N15 1.311(14) .
C10 N15 1.366(14) .
N15 Cu2 2.164(9) 4_557
N16 C11 1.335(12) .
N16 N17 1.337(12) .
N17 C12 1.377(13) .
C11 N18 1.367(14) .
C12 N18 1.321(13) .
Cu1 O7 1.958(7) .
Cu1 O5 1.959(6) .
Cu1 O3 1.965(8) .
Cu1 O1 2.018(8) .
Cu1 Cu2 2.6425(17) .
Cu2 O8 1.948(7) .
Cu2 O2 1.953(7) .
Cu2 O6 1.954(6) .
Cu2 O4 1.955(7) .
Cu2 N15 2.164(9) 4_547
O1 C13 1.262(14) .
O2 C13 1.192(14) .
C13 C14 1.516(13) .
C14 C16 1.41(3) .
C14 C15 1.50(2) .
C14 C17 1.522(11) .
C17 C19 1.33(2) .
C17 C51 1.520(14) 2_556
C17 C18 1.74(3) .
O3 C20 1.232(15) .
O4 C20 1.245(14) .
C20 C21 1.490(14) .
C21 C23 1.505(14) .
C21 C22 1.56(2) .
C22 C35 1.462(14) 4_557
C23 C24 1.564(16) .
C23 C33 1.572(15) 4_557
C23 C25 1.59(2) .
O5 C26 1.277(14) .
O6 C26 1.239(14) .
C26 C27 1.564(12) .
C27 C28 1.51(2) .
C27 C29 1.603(18) .
C28 C45 1.60(2) 2_557
C29 C30 1.40(2) .
C29 C31 1.51(3) .
C29 C44 1.534(18) 2_557
O7 C32 1.241(13) .
O8 C32 1.266(14) .
C32 C33 1.556(15) .
C33 C34 1.429(17) .
C33 C23 1.572(15) 4_547
C33 C35 1.643(18) .
C35 C22 1.462(14) 4_547
Cu3 O9 1.891(8) .
Cu3 O13 1.954(9) .
Cu3 O15 1.993(6) .
Cu3 O11 1.997(7) .
Cu3 Cu4 2.6309(19) .
Cu4 O12 1.922(7) .
Cu4 O16 1.949(6) .
Cu4 O10 1.958(7) .
Cu4 O14 2.036(10) .
Cu4 N12 2.177(10) 4_446
O9 C36 1.289(18) .
O10 C36 1.294(16) .
C36 C37 1.581(16) .
C37 C39 1.47(2) .
C37 C40 1.526(17) .
C37 C38 1.60(2) .
C38 C49 1.39(2) 4_456
C40 C42 1.43(2) .
C40 C48 1.539(17) 4_456
C40 C41 1.559(19) .
O11 C43 1.278(14) .
O12 C43 1.246(14) .
C43 C44 1.529(12) .
C44 C46 1.43(2) .
C44 C29 1.534(18) 2_557
C44 C45 1.62(2) .
C45 C28 1.60(2) 2_557
O13 C47 1.236(14) .
O14 C47 1.275(13) .
C47 C48 1.473(16) .
C48 C49 1.47(2) .
C48 C40 1.539(17) 4_446
C49 C38 1.39(2) 4_446
O15 C50 1.230(13) .
O16 C50 1.287(13) .
C50 C51 1.522(13) .
C51 C17 1.520(14) 2_556
C51 C52 1.59(2) .

loop_
_platon_squeeze_void_nr
_platon_squeeze_void_average_x
_platon_squeeze_void_average_y
_platon_squeeze_void_average_z
_platon_squeeze_void_volume
_platon_squeeze_void_count_electrons
1 0.500 -0.095 0.353 1103.8 64.8
2 0.000 0.405 0.495 1103.8 64.8
3 0.341 0.396 0.760 6.8 0.4
4 0.659 0.396 0.240 6.8 0.4
5 0.377 0.450 0.497 29.2 6.5
6 0.623 0.450 0.503 29.3 6.8
7 0.159 0.896 0.240 6.8 0.4
8 0.841 0.896 0.760 6.8 0.4
9 0.123 0.950 0.503 29.3 6.8
10 0.877 0.950 0.497 29.2 6.5
